data_4326314
loop_
_publ_author_name
'Elodie E. Marlier'
'Stephen J. Tereniak'
'Keying Ding'
'Jenna E. Mulliken'
'Connie C. Lu'

_publ_section_title
;
 First-Row Transition-Metal Chloride Complexes of the Wide Bite-Angle
 DiphosphineiPrDPDBFphos and Reactivity Studies of Monovalent Nickel
;
_journal_name_full 'Inorganic Chemistry'
_journal_page_first 9290
_journal_page_last 9299
_journal_paper_doi 10.1021/ic200589e
_journal_volume 50
_journal_year 2011
_chemical_formula_moiety 'C36 H42 Cl2 Co O P2'
_chemical_formula_sum 'C36 H42 Cl2 Co O P2'
_chemical_formula_weight 682.47
_chemical_name_common complex2
_chemical_name_systematic
; 
 ? 
;
_space_group_IT_number 2
_symmetry_cell_setting triclinic
_symmetry_space_group_name_Hall '-P 1'
_symmetry_space_group_name_H-M 'P -1'
_atom_sites_solution_hydrogens geom
_atom_sites_solution_primary direct
_atom_sites_solution_secondary difmap
_audit_creation_method SHELXL-97
_cell_angle_alpha 80.377(2)
_cell_angle_beta 76.0060(10)
_cell_angle_gamma 85.940(2)
_cell_formula_units_Z 2
_cell_length_a 9.7720(10)
_cell_length_b 10.0197(10)
_cell_length_c 17.9389(19)
_cell_measurement_reflns_used 4041
_cell_measurement_temperature 173(2)
_cell_measurement_theta_max 54.068
_cell_measurement_theta_min 4.396
_cell_volume 1679.5(3)
_computing_cell_refinement 'SAINT, Bruker'
_computing_data_collection 'SMART, Bruker'
_computing_data_reduction 'SAINT, Bruker'
_computing_molecular_graphics 'SHELXTL, Bruker'
_computing_publication_material 'Bruker SHELXTL'
_computing_structure_refinement 'SHELXL-97 (Sheldrick, 1997)'
_computing_structure_solution 'SHELXS-97 (Sheldrick, 1990)'
_diffrn_ambient_temperature 173(2)
_diffrn_measured_fraction_theta_full 0.982
_diffrn_measured_fraction_theta_max 0.982
_diffrn_measurement_device_type 'Bruker SMART Platform CCD'
_diffrn_measurement_method 'area detector, omega scans per phi'
_diffrn_radiation_monochromator graphite
_diffrn_radiation_source 'normal-focus sealed tube'
_diffrn_radiation_type MoK\a
_diffrn_radiation_wavelength 0.71073
_diffrn_reflns_av_R_equivalents 0.0371
_diffrn_reflns_av_sigmaI/netI 0.0466
_diffrn_reflns_limit_h_max 12
_diffrn_reflns_limit_h_min -12
_diffrn_reflns_limit_k_max 12
_diffrn_reflns_limit_k_min -12
_diffrn_reflns_limit_l_max 23
_diffrn_reflns_limit_l_min -23
_diffrn_reflns_number 20155
_diffrn_reflns_theta_full 27.52
_diffrn_reflns_theta_max 27.52
_diffrn_reflns_theta_min 1.18
_exptl_absorpt_coefficient_mu 0.793
_exptl_absorpt_correction_T_max 1.000000
_exptl_absorpt_correction_T_min 0.865051
_exptl_absorpt_correction_type multi-scan
_exptl_absorpt_process_details 'SADABS, R. Blessing, 1995'
_exptl_crystal_colour blue
_exptl_crystal_density_diffrn 1.350
_exptl_crystal_density_meas 0
_exptl_crystal_description block
_exptl_crystal_F_000 714
_exptl_crystal_size_max 0.37
_exptl_crystal_size_mid 0.37
_exptl_crystal_size_min 0.13
_refine_diff_density_max 0.781
_refine_diff_density_min -0.428
_refine_diff_density_rms 0.066
_refine_ls_extinction_method none
_refine_ls_goodness_of_fit_ref 1.021
_refine_ls_hydrogen_treatment riding
_refine_ls_matrix_type full
_refine_ls_number_parameters 387
_refine_ls_number_reflns 7590
_refine_ls_number_restraints 0
_refine_ls_restrained_S_all 1.021
_refine_ls_R_factor_all 0.0583
_refine_ls_R_factor_gt 0.0372
_refine_ls_shift/su_max 0.001
_refine_ls_shift/su_mean 0.000
_refine_ls_structure_factor_coef Fsqd
_refine_ls_weighting_details 'calc w=1/[\s^2^(Fo^2^)+(0.0360P)^2^+1.1258P] where P=(Fo^2^+2Fc^2^)/3'
_refine_ls_weighting_scheme calc
_refine_ls_wR_factor_gt 0.0830
_refine_ls_wR_factor_ref 0.0928
_reflns_number_gt 5795
_reflns_number_total 7590
_reflns_threshold_expression >2sigma(I)
_cod_data_source_file ic200589e_si_003_2.cif
_cod_data_source_block complex2
_cod_database_code 4326314

loop_
_symmetry_equiv_pos_as_xyz
'x, y, z'
'-x, -y, -z'

loop_
_atom_site_label
_atom_site_type_symbol
_atom_site_fract_x
_atom_site_fract_y
_atom_site_fract_z
_atom_site_U_iso_or_equiv
_atom_site_adp_type
_atom_site_occupancy
_atom_site_symmetry_multiplicity
_atom_site_calc_flag
_atom_site_refinement_flags
Co1 Co 0.05278(3) 0.93532(3) 0.231772(17) 0.02080(9) Uani 1 1 d .
O1 O 0.44462(15) 0.47576(15) 0.27693(8) 0.0204(3) Uani 1 1 d .
Cl1 Cl -0.13899(6) 0.93835(7) 0.32907(4) 0.03178(14) Uani 1 1 d .
Cl2 Cl 0.08080(7) 1.10677(6) 0.13196(4) 0.03283(15) Uani 1 1 d .
P1 P 0.23241(6) 0.93110(6) 0.30217(3) 0.01934(13) Uani 1 1 d .
P2 P 0.05966(6) 0.74490(6) 0.16690(3) 0.01924(13) Uani 1 1 d .
C1 C 0.2078(4) 1.2098(3) 0.30233(19) 0.0562(9) Uani 1 1 d .
H1A H 0.1668 1.2826 0.3320 0.084 Uiso 1 1 calc R
H1B H 0.1568 1.2064 0.2619 0.084 Uiso 1 1 calc R
H1C H 0.3074 1.2271 0.2781 0.084 Uiso 1 1 calc R
C2 C 0.2570(3) 1.0729(3) 0.42546(16) 0.0399(7) Uani 1 1 d .
H2A H 0.2187 1.1495 0.4524 0.060 Uiso 1 1 calc R
H2B H 0.3599 1.0777 0.4087 0.060 Uiso 1 1 calc R
H2C H 0.2319 0.9879 0.4608 0.060 Uiso 1 1 calc R
C3 C 0.1963(3) 1.0781(3) 0.35556(17) 0.0424(7) Uani 1 1 d .
H3A H 0.0925 1.0733 0.3790 0.051 Uiso 1 1 calc R
C4 C 0.4417(3) 1.0317(3) 0.17128(14) 0.0294(5) Uani 1 1 d .
H4A H 0.5302 1.0097 0.1355 0.044 Uiso 1 1 calc R
H4B H 0.4477 1.1206 0.1859 0.044 Uiso 1 1 calc R
H4C H 0.3635 1.0335 0.1457 0.044 Uiso 1 1 calc R
C5 C 0.5306(3) 0.9282(3) 0.28933(15) 0.0329(6) Uani 1 1 d .
H5A H 0.6233 0.9095 0.2563 0.049 Uiso 1 1 calc R
H5B H 0.5124 0.8597 0.3361 0.049 Uiso 1 1 calc R
H5C H 0.5291 1.0181 0.3043 0.049 Uiso 1 1 calc R
C6 C 0.4161(2) 0.9241(2) 0.24433(13) 0.0236(5) Uani 1 1 d .
H6A H 0.4294 0.8345 0.2255 0.028 Uiso 1 1 calc R
C7 C 0.2181(2) 0.7843(2) 0.37877(12) 0.0199(4) Uani 1 1 d .
C8 C 0.1033(2) 0.7767(2) 0.44314(13) 0.0253(5) Uani 1 1 d .
H8A H 0.0365 0.8502 0.4483 0.030 Uiso 1 1 calc R
C9 C 0.0870(3) 0.6627(3) 0.49925(14) 0.0314(6) Uani 1 1 d .
H9A H 0.0097 0.6593 0.5433 0.038 Uiso 1 1 calc R
C10 C 0.1814(3) 0.5532(2) 0.49231(13) 0.0272(5) Uani 1 1 d .
H10A H 0.1681 0.4754 0.5314 0.033 Uiso 1 1 calc R
C11 C 0.2957(2) 0.5564(2) 0.42833(12) 0.0209(5) Uani 1 1 d .
C12 C 0.3128(2) 0.6737(2) 0.37238(12) 0.0199(4) Uani 1 1 d .
H12A H 0.3912 0.6778 0.3289 0.024 Uiso 1 1 calc R
C13 C 0.3989(2) 0.4407(2) 0.41923(13) 0.0217(5) Uani 1 1 d .
C14 C 0.4363(3) 0.3566(2) 0.48245(14) 0.0275(5) Uani 1 1 d .
H14A H 0.3908 0.3712 0.5337 0.033 Uiso 1 1 calc R
C15 C 0.5381(3) 0.2521(2) 0.47257(14) 0.0315(6) Uani 1 1 d .
H15A H 0.5594 0.1975 0.5172 0.038 Uiso 1 1 calc R
C16 C 0.6089(3) 0.2257(2) 0.39963(14) 0.0275(5) Uani 1 1 d .
H16A H 0.6796 0.1555 0.3936 0.033 Uiso 1 1 calc R
C17 C 0.5729(2) 0.3058(2) 0.33503(13) 0.0222(5) Uani 1 1 d .
C18 C 0.4695(2) 0.4088(2) 0.34698(13) 0.0213(5) Uani 1 1 d .
C19 C 0.6182(2) 0.3106(2) 0.25139(13) 0.0221(5) Uani 1 1 d .
C20 C 0.7216(2) 0.2435(2) 0.20143(14) 0.0256(5) Uani 1 1 d .
H20A H 0.7797 0.1731 0.2212 0.031 Uiso 1 1 calc R
C21 C 0.7371(2) 0.2827(2) 0.12208(14) 0.0277(5) Uani 1 1 d .
H21A H 0.8065 0.2376 0.0871 0.033 Uiso 1 1 calc R
C22 C 0.6531(2) 0.3871(2) 0.09211(13) 0.0250(5) Uani 1 1 d .
H22A H 0.6673 0.4109 0.0373 0.030 Uiso 1 1 calc R
C23 C 0.5492(2) 0.4571(2) 0.14030(13) 0.0213(5) Uani 1 1 d .
C24 C 0.5365(2) 0.4143(2) 0.21970(12) 0.0200(4) Uani 1 1 d .
C25 C 0.4657(2) 0.5756(2) 0.11136(12) 0.0202(4) Uani 1 1 d .
C26 C 0.5331(2) 0.6774(2) 0.05446(13) 0.0240(5) Uani 1 1 d .
H26A H 0.6306 0.6670 0.0310 0.029 Uiso 1 1 calc R
C27 C 0.4585(2) 0.7942(2) 0.03179(13) 0.0268(5) Uani 1 1 d .
H27A H 0.5052 0.8629 -0.0073 0.032 Uiso 1 1 calc R
C28 C 0.3169(2) 0.8109(2) 0.06573(13) 0.0236(5) Uani 1 1 d .
H28A H 0.2677 0.8927 0.0513 0.028 Uiso 1 1 calc R
C29 C 0.2450(2) 0.7079(2) 0.12137(12) 0.0194(4) Uani 1 1 d .
C30 C 0.3210(2) 0.5905(2) 0.14311(12) 0.0201(4) Uani 1 1 d .
H30A H 0.2736 0.5194 0.1801 0.024 Uiso 1 1 calc R
C31 C -0.1630(3) 0.8564(3) 0.09723(15) 0.0329(6) Uani 1 1 d .
H31A H -0.1917 0.8845 0.0481 0.049 Uiso 1 1 calc R
H31B H -0.1528 0.9367 0.1198 0.049 Uiso 1 1 calc R
H31C H -0.2347 0.7988 0.1335 0.049 Uiso 1 1 calc R
C32 C -0.0302(3) 0.6489(3) 0.04788(14) 0.0308(5) Uani 1 1 d .
H32A H -0.0589 0.6733 -0.0015 0.046 Uiso 1 1 calc R
H32B H -0.0995 0.5888 0.0844 0.046 Uiso 1 1 calc R
H32C H 0.0626 0.6025 0.0388 0.046 Uiso 1 1 calc R
C33 C -0.0223(2) 0.7775(2) 0.08215(13) 0.0233(5) Uani 1 1 d .
H33A H 0.0435 0.8376 0.0408 0.028 Uiso 1 1 calc R
C34 C 0.0414(3) 0.5637(2) 0.30347(13) 0.0287(5) Uani 1 1 d .
H34A H 0.0060 0.4781 0.3349 0.043 Uiso 1 1 calc R
H34B H 0.0080 0.6381 0.3332 0.043 Uiso 1 1 calc R
H34C H 0.1448 0.5594 0.2901 0.043 Uiso 1 1 calc R
C35 C -0.1755(3) 0.5978(3) 0.25205(16) 0.0368(6) Uani 1 1 d .
H35A H -0.2112 0.5181 0.2897 0.055 Uiso 1 1 calc R
H35B H -0.2127 0.6017 0.2056 0.055 Uiso 1 1 calc R
H35C H -0.2058 0.6798 0.2754 0.055 Uiso 1 1 calc R
C36 C -0.0127(2) 0.5879(2) 0.22899(13) 0.0239(5) Uani 1 1 d .
H36B H 0.0179 0.5098 0.2000 0.029 Uiso 1 1 calc R

loop_
_atom_site_aniso_label
_atom_site_aniso_U_11
_atom_site_aniso_U_22
_atom_site_aniso_U_33
_atom_site_aniso_U_23
_atom_site_aniso_U_13
_atom_site_aniso_U_12
Co1 0.02047(16) 0.02071(16) 0.02196(16) -0.00302(12) -0.00806(12) 0.00458(12)
O1 0.0248(8) 0.0193(8) 0.0168(7) -0.0020(6) -0.0068(6) 0.0053(6)
Cl1 0.0206(3) 0.0426(4) 0.0316(3) -0.0088(3) -0.0053(2) 0.0076(2)
Cl2 0.0359(3) 0.0289(3) 0.0317(3) 0.0051(2) -0.0126(3) 0.0056(3)
P1 0.0218(3) 0.0166(3) 0.0204(3) -0.0022(2) -0.0075(2) 0.0014(2)
P2 0.0184(3) 0.0208(3) 0.0190(3) -0.0024(2) -0.0064(2) 0.0020(2)
C1 0.089(3) 0.0255(15) 0.056(2) -0.0102(14) -0.0203(18) 0.0064(15)
C2 0.0521(18) 0.0355(15) 0.0371(15) -0.0163(12) -0.0127(13) -0.0015(13)
C3 0.067(2) 0.0261(14) 0.0432(16) -0.0147(12) -0.0270(15) 0.0112(13)
C4 0.0265(13) 0.0331(13) 0.0267(12) 0.0028(10) -0.0064(10) -0.0056(10)
C5 0.0253(13) 0.0388(15) 0.0338(14) 0.0057(11) -0.0118(11) -0.0048(11)
C6 0.0205(11) 0.0262(12) 0.0227(11) 0.0012(9) -0.0055(9) -0.0022(9)
C7 0.0244(11) 0.0195(11) 0.0181(10) -0.0037(8) -0.0089(9) -0.0006(9)
C8 0.0225(12) 0.0271(12) 0.0253(12) -0.0045(10) -0.0049(9) 0.0055(9)
C9 0.0289(13) 0.0359(14) 0.0238(12) -0.0009(10) 0.0017(10) 0.0002(11)
C10 0.0318(13) 0.0269(12) 0.0198(11) 0.0028(9) -0.0045(10) -0.0018(10)
C11 0.0265(12) 0.0189(11) 0.0194(11) -0.0027(9) -0.0093(9) -0.0012(9)
C12 0.0219(11) 0.0210(11) 0.0178(10) -0.0047(9) -0.0051(9) -0.0011(9)
C13 0.0266(12) 0.0177(11) 0.0219(11) -0.0014(9) -0.0085(9) -0.0014(9)
C14 0.0409(14) 0.0231(12) 0.0206(11) -0.0027(9) -0.0121(10) 0.0006(10)
C15 0.0479(16) 0.0219(12) 0.0292(13) 0.0004(10) -0.0225(12) 0.0045(11)
C16 0.0343(13) 0.0204(12) 0.0312(13) -0.0046(10) -0.0159(11) 0.0073(10)
C17 0.0266(12) 0.0184(11) 0.0245(12) -0.0024(9) -0.0120(10) -0.0004(9)
C18 0.0262(12) 0.0168(11) 0.0224(11) 0.0003(9) -0.0115(9) 0.0004(9)
C19 0.0229(11) 0.0183(11) 0.0263(12) -0.0020(9) -0.0088(9) -0.0007(9)
C20 0.0222(12) 0.0220(12) 0.0328(13) -0.0047(10) -0.0086(10) 0.0059(9)
C21 0.0227(12) 0.0283(13) 0.0304(13) -0.0085(10) -0.0021(10) 0.0071(10)
C22 0.0251(12) 0.0273(12) 0.0222(11) -0.0048(9) -0.0051(9) 0.0029(10)
C23 0.0183(11) 0.0216(11) 0.0238(11) -0.0029(9) -0.0052(9) 0.0009(9)
C24 0.0192(11) 0.0188(11) 0.0223(11) -0.0049(9) -0.0051(9) 0.0023(8)
C25 0.0224(11) 0.0224(11) 0.0169(10) -0.0055(9) -0.0066(9) 0.0037(9)
C26 0.0201(11) 0.0298(12) 0.0212(11) -0.0040(9) -0.0039(9) 0.0020(9)
C27 0.0279(13) 0.0264(12) 0.0230(12) 0.0032(10) -0.0046(10) -0.0026(10)
C28 0.0283(12) 0.0208(11) 0.0223(11) -0.0009(9) -0.0098(10) 0.0031(9)
C29 0.0192(11) 0.0225(11) 0.0180(10) -0.0060(9) -0.0054(9) 0.0000(9)
C30 0.0228(11) 0.0208(11) 0.0168(10) -0.0021(8) -0.0056(9) -0.0004(9)
C31 0.0288(13) 0.0368(14) 0.0365(14) -0.0055(11) -0.0165(11) 0.0076(11)
C32 0.0341(14) 0.0346(14) 0.0265(12) -0.0069(10) -0.0115(11) 0.0006(11)
C33 0.0231(12) 0.0260(12) 0.0217(11) -0.0019(9) -0.0086(9) 0.0009(9)
C34 0.0325(13) 0.0273(13) 0.0238(12) 0.0021(10) -0.0060(10) -0.0011(10)
C35 0.0274(13) 0.0415(15) 0.0384(15) 0.0042(12) -0.0058(11) -0.0110(11)
C36 0.0242(12) 0.0208(11) 0.0260(12) -0.0012(9) -0.0058(9) -0.0026(9)

loop_
_atom_type_symbol
_atom_type_description
_atom_type_scat_dispersion_real
_atom_type_scat_dispersion_imag
_atom_type_scat_source
C C 0.0033 0.0016 'International Tables Vol C Tables 4.2.6.8 and 6.1.1.4'
H H 0.0000 0.0000 'International Tables Vol C Tables 4.2.6.8 and 6.1.1.4'
O O 0.0106 0.0060 'International Tables Vol C Tables 4.2.6.8 and 6.1.1.4'
P P 0.1023 0.0942 'International Tables Vol C Tables 4.2.6.8 and 6.1.1.4'
Cl Cl 0.1484 0.1585 'International Tables Vol C Tables 4.2.6.8 and 6.1.1.4'
Co Co 0.3494 0.9721 'International Tables Vol C Tables 4.2.6.8 and 6.1.1.4'

loop_
_geom_angle_atom_site_label_1
_geom_angle_atom_site_label_2
_geom_angle_atom_site_label_3
_geom_angle
Cl1 Co1 Cl2 118.55(3)
Cl1 Co1 P2 111.70(3)
Cl2 Co1 P2 101.58(3)
Cl1 Co1 P1 99.86(3)
Cl2 Co1 P1 111.21(3)
P2 Co1 P1 114.62(2)
C24 O1 C18 105.45(16)
C7 P1 C6 105.30(10)
C7 P1 C3 104.10(11)
C6 P1 C3 112.37(13)
C7 P1 Co1 111.35(7)
C6 P1 Co1 115.91(7)
C3 P1 Co1 107.21(9)
C29 P2 C36 107.45(10)
C29 P2 C33 102.28(10)
C36 P2 C33 108.09(11)
C29 P2 Co1 107.85(7)
C36 P2 Co1 115.77(8)
C33 P2 Co1 114.33(7)
C3 C1 H1A 109.5
C3 C1 H1B 109.5
H1A C1 H1B 109.5
C3 C1 H1C 109.5
H1A C1 H1C 109.5
H1B C1 H1C 109.5
C3 C2 H2A 109.5
C3 C2 H2B 109.5
H2A C2 H2B 109.5
C3 C2 H2C 109.5
H2A C2 H2C 109.5
H2B C2 H2C 109.5
C1 C3 C2 115.5(2)
C1 C3 P1 112.4(2)
C2 C3 P1 117.94(19)
C1 C3 H3A 102.7
C2 C3 H3A 102.7
P1 C3 H3A 102.7
C6 C4 H4A 109.5
C6 C4 H4B 109.5
H4A C4 H4B 109.5
C6 C4 H4C 109.5
H4A C4 H4C 109.5
H4B C4 H4C 109.5
C6 C5 H5A 109.5
C6 C5 H5B 109.5
H5A C5 H5B 109.5
C6 C5 H5C 109.5
H5A C5 H5C 109.5
H5B C5 H5C 109.5
C4 C6 C5 110.32(19)
C4 C6 P1 112.10(16)
C5 C6 P1 115.49(17)
C4 C6 H6A 106.1
C5 C6 H6A 106.1
P1 C6 H6A 106.1
C12 C7 C8 118.4(2)
C12 C7 P1 121.84(17)
C8 C7 P1 119.60(16)
C9 C8 C7 120.1(2)
C9 C8 H8A 119.9
C7 C8 H8A 119.9
C8 C9 C10 121.1(2)
C8 C9 H9A 119.5
C10 C9 H9A 119.5
C9 C10 C11 120.3(2)
C9 C10 H10A 119.8
C11 C10 H10A 119.8
C10 C11 C12 118.1(2)
C10 C11 C13 121.6(2)
C12 C11 C13 120.2(2)
C7 C12 C11 121.9(2)
C7 C12 H12A 119.0
C11 C12 H12A 119.0
C18 C13 C14 114.3(2)
C18 C13 C11 122.68(19)
C14 C13 C11 123.0(2)
C15 C14 C13 122.2(2)
C15 C14 H14A 118.9
C13 C14 H14A 118.9
C16 C15 C14 121.9(2)
C16 C15 H15A 119.1
C14 C15 H15A 119.1
C15 C16 C17 117.7(2)
C15 C16 H16A 121.1
C17 C16 H16A 121.1
C18 C17 C16 118.9(2)
C18 C17 C19 105.97(18)
C16 C17 C19 135.1(2)
O1 C18 C13 123.75(19)
O1 C18 C17 111.27(19)
C13 C18 C17 125.0(2)
C20 C19 C24 118.9(2)
C20 C19 C17 135.4(2)
C24 C19 C17 105.55(19)
C21 C20 C19 118.0(2)
C21 C20 H20A 121.0
C19 C20 H20A 121.0
C20 C21 C22 121.7(2)
C20 C21 H21A 119.2
C22 C21 H21A 119.2
C23 C22 C21 122.0(2)
C23 C22 H22A 119.0
C21 C22 H22A 119.0
C24 C23 C22 114.6(2)
C24 C23 C25 121.36(19)
C22 C23 C25 123.8(2)
O1 C24 C19 111.75(18)
O1 C24 C23 123.36(19)
C19 C24 C23 124.8(2)
C26 C25 C30 119.0(2)
C26 C25 C23 119.8(2)
C30 C25 C23 121.1(2)
C27 C26 C25 120.3(2)
C27 C26 H26A 119.8
C25 C26 H26A 119.8
C28 C27 C26 120.4(2)
C28 C27 H27A 119.8
C26 C27 H27A 119.8
C27 C28 C29 120.5(2)
C27 C28 H28A 119.8
C29 C28 H28A 119.8
C30 C29 C28 118.5(2)
C30 C29 P2 124.49(17)
C28 C29 P2 116.78(16)
C29 C30 C25 121.2(2)
C29 C30 H30A 119.4
C25 C30 H30A 119.4
C33 C31 H31A 109.5
C33 C31 H31B 109.5
H31A C31 H31B 109.5
C33 C31 H31C 109.5
H31A C31 H31C 109.5
H31B C31 H31C 109.5
C33 C32 H32A 109.5
C33 C32 H32B 109.5
H32A C32 H32B 109.5
C33 C32 H32C 109.5
H32A C32 H32C 109.5
H32B C32 H32C 109.5
C31 C33 C32 112.6(2)
C31 C33 P2 113.71(16)
C32 C33 P2 112.51(16)
C31 C33 H33A 105.7
C32 C33 H33A 105.7
P2 C33 H33A 105.7
C36 C34 H34A 109.5
C36 C34 H34B 109.5
H34A C34 H34B 109.5
C36 C34 H34C 109.5
H34A C34 H34C 109.5
H34B C34 H34C 109.5
C36 C35 H35A 109.5
C36 C35 H35B 109.5
H35A C35 H35B 109.5
C36 C35 H35C 109.5
H35A C35 H35C 109.5
H35B C35 H35C 109.5
C34 C36 C35 108.2(2)
C34 C36 P2 110.05(16)
C35 C36 P2 110.81(16)
C34 C36 H36B 109.3
C35 C36 H36B 109.3
P2 C36 H36B 109.3

loop_
_geom_bond_atom_site_label_1
_geom_bond_atom_site_label_2
_geom_bond_distance
Co1 Cl1 2.2331(7)
Co1 Cl2 2.2435(7)
Co1 P2 2.3844(7)
Co1 P1 2.3920(7)
O1 C24 1.388(2)
O1 C18 1.390(2)
P1 C7 1.825(2)
P1 C6 1.847(2)
P1 C3 1.856(3)
P2 C29 1.837(2)
P2 C36 1.845(2)
P2 C33 1.856(2)
C1 C3 1.488(4)
C1 H1A 0.9800
C1 H1B 0.9800
C1 H1C 0.9800
C2 C3 1.504(4)
C2 H2A 0.9800
C2 H2B 0.9800
C2 H2C 0.9800
C3 H3A 1.0000
C4 C6 1.533(3)
C4 H4A 0.9800
C4 H4B 0.9800
C4 H4C 0.9800
C5 C6 1.536(3)
C5 H5A 0.9800
C5 H5B 0.9800
C5 H5C 0.9800
C6 H6A 1.0000
C7 C12 1.395(3)
C7 C8 1.397(3)
C8 C9 1.381(3)
C8 H8A 0.9500
C9 C10 1.385(3)
C9 H9A 0.9500
C10 C11 1.393(3)
C10 H10A 0.9500
C11 C12 1.403(3)
C11 C13 1.485(3)
C12 H12A 0.9500
C13 C18 1.390(3)
C13 C14 1.403(3)
C14 C15 1.395(3)
C14 H14A 0.9500
C15 C16 1.383(3)
C15 H15A 0.9500
C16 C17 1.399(3)
C16 H16A 0.9500
C17 C18 1.398(3)
C17 C19 1.452(3)
C19 C20 1.394(3)
C19 C24 1.395(3)
C20 C21 1.386(3)
C20 H20A 0.9500
C21 C22 1.400(3)
C21 H21A 0.9500
C22 C23 1.396(3)
C22 H22A 0.9500
C23 C24 1.395(3)
C23 C25 1.485(3)
C25 C26 1.393(3)
C25 C30 1.398(3)
C26 C27 1.389(3)
C26 H26A 0.9500
C27 C28 1.381(3)
C27 H27A 0.9500
C28 C29 1.405(3)
C28 H28A 0.9500
C29 C30 1.397(3)
C30 H30A 0.9500
C31 C33 1.525(3)
C31 H31A 0.9800
C31 H31B 0.9800
C31 H31C 0.9800
C32 C33 1.531(3)
C32 H32A 0.9800
C32 H32B 0.9800
C32 H32C 0.9800
C33 H33A 1.0000
C34 C36 1.529(3)
C34 H34A 0.9800
C34 H34B 0.9800
C34 H34C 0.9800
C35 C36 1.544(3)
C35 H35A 0.9800
C35 H35B 0.9800
C35 H35C 0.9800
C36 H36B 1.0000

loop_
_geom_torsion_atom_site_label_1
_geom_torsion_atom_site_label_2
_geom_torsion_atom_site_label_3
_geom_torsion_atom_site_label_4
_geom_torsion
Cl1 Co1 P1 C7 58.38(8)
Cl2 Co1 P1 C7 -175.63(8)
P2 Co1 P1 C7 -61.13(8)
Cl1 Co1 P1 C6 178.70(8)
Cl2 Co1 P1 C6 -55.30(9)
P2 Co1 P1 C6 59.20(9)
Cl1 Co1 P1 C3 -54.89(11)
Cl2 Co1 P1 C3 71.11(11)
P2 Co1 P1 C3 -174.39(11)
Cl1 Co1 P2 C29 -155.07(7)
Cl2 Co1 P2 C29 77.59(8)
P1 Co1 P2 C29 -42.43(8)
Cl1 Co1 P2 C36 -34.72(9)
Cl2 Co1 P2 C36 -162.06(8)
P1 Co1 P2 C36 77.93(9)
Cl1 Co1 P2 C33 91.92(9)
Cl2 Co1 P2 C33 -35.42(9)
P1 Co1 P2 C33 -155.43(8)
C7 P1 C3 C1 178.1(2)
C6 P1 C3 C1 64.7(3)
Co1 P1 C3 C1 -63.8(3)
C7 P1 C3 C2 39.9(3)
C6 P1 C3 C2 -73.5(3)
Co1 P1 C3 C2 158.0(2)
C7 P1 C6 C4 173.28(16)
C3 P1 C6 C4 -74.03(19)
Co1 P1 C6 C4 49.73(18)
C7 P1 C6 C5 -59.2(2)
C3 P1 C6 C5 53.5(2)
Co1 P1 C6 C5 177.23(15)
C6 P1 C7 C12 -20.0(2)
C3 P1 C7 C12 -138.4(2)
Co1 P1 C7 C12 106.43(17)
C6 P1 C7 C8 165.06(18)
C3 P1 C7 C8 46.7(2)
Co1 P1 C7 C8 -68.55(19)
C12 C7 C8 C9 1.1(3)
P1 C7 C8 C9 176.25(18)
C7 C8 C9 C10 -1.3(4)
C8 C9 C10 C11 0.3(4)
C9 C10 C11 C12 0.8(3)
C9 C10 C11 C13 179.9(2)
C8 C7 C12 C11 0.0(3)
P1 C7 C12 C11 -174.99(16)
C10 C11 C12 C7 -1.0(3)
C13 C11 C12 C7 179.9(2)
C10 C11 C13 C18 149.0(2)
C12 C11 C13 C18 -31.9(3)
C10 C11 C13 C14 -32.8(3)
C12 C11 C13 C14 146.3(2)
C18 C13 C14 C15 1.3(3)
C11 C13 C14 C15 -177.1(2)
C13 C14 C15 C16 0.4(4)
C14 C15 C16 C17 -1.4(4)
C15 C16 C17 C18 0.8(3)
C15 C16 C17 C19 -179.0(2)
C24 O1 C18 C13 179.6(2)
C24 O1 C18 C17 -0.9(2)
C14 C13 C18 O1 177.5(2)
C11 C13 C18 O1 -4.2(3)
C14 C13 C18 C17 -2.0(3)
C11 C13 C18 C17 176.4(2)
C16 C17 C18 O1 -178.5(2)
C19 C17 C18 O1 1.4(2)
C16 C17 C18 C13 0.9(4)
C19 C17 C18 C13 -179.2(2)
C18 C17 C19 C20 175.2(3)
C16 C17 C19 C20 -4.9(5)
C18 C17 C19 C24 -1.2(2)
C16 C17 C19 C24 178.7(3)
C24 C19 C20 C21 -0.6(3)
C17 C19 C20 C21 -176.7(2)
C19 C20 C21 C22 0.5(4)
C20 C21 C22 C23 -0.1(4)
C21 C22 C23 C24 -0.2(3)
C21 C22 C23 C25 174.8(2)
C18 O1 C24 C19 0.1(2)
C18 O1 C24 C23 -176.7(2)
C20 C19 C24 O1 -176.44(19)
C17 C19 C24 O1 0.7(2)
C20 C19 C24 C23 0.3(3)
C17 C19 C24 C23 177.5(2)
C22 C23 C24 O1 176.5(2)
C25 C23 C24 O1 1.3(3)
C22 C23 C24 C19 0.1(3)
C25 C23 C24 C19 -175.1(2)
C24 C23 C25 C26 130.1(2)
C22 C23 C25 C26 -44.6(3)
C24 C23 C25 C30 -46.6(3)
C22 C23 C25 C30 138.7(2)
C30 C25 C26 C27 2.3(3)
C23 C25 C26 C27 -174.4(2)
C25 C26 C27 C28 0.4(4)
C26 C27 C28 C29 -2.6(3)
C27 C28 C29 C30 1.9(3)
C27 C28 C29 P2 176.50(17)
C36 P2 C29 C30 -11.6(2)
C33 P2 C29 C30 -125.23(19)
Co1 P2 C29 C30 113.90(18)
C36 P2 C29 C28 174.24(17)
C33 P2 C29 C28 60.57(19)
Co1 P2 C29 C28 -60.30(17)
C28 C29 C30 C25 0.8(3)
P2 C29 C30 C25 -173.26(16)
C26 C25 C30 C29 -3.0(3)
C23 C25 C30 C29 173.7(2)
C29 P2 C33 C31 -160.40(18)
C36 P2 C33 C31 86.40(19)
Co1 P2 C33 C31 -44.12(19)
C29 P2 C33 C32 70.08(18)
C36 P2 C33 C32 -43.12(19)
Co1 P2 C33 C32 -173.64(14)
C29 P2 C36 C34 75.50(18)
C33 P2 C36 C34 -174.80(16)
Co1 P2 C36 C34 -45.07(18)
C29 P2 C36 C35 -164.90(17)
C33 P2 C36 C35 -55.19(19)
Co1 P2 C36 C35 74.53(18)
